data_7225897
loop_
_publ_author_name
'Xu, Xiuling'
'Hu, Fan'
'Yan, Sai sai'
'Lin, Jian guang'
'Li, Qing'
'Shuai, Qi'

_publ_section_title
;
 Eco-friendly Microwave Synthesis of Mg(II) Phenoxy Carboxylic Acid
 Coordination Compounds with Specific Motifs Driven by Multiple Hydrogen
 Bonding
;
_journal_name_full 'RSC Adv.'
_journal_paper_doi 10.1039/C6RA09589E
_journal_year 2016
_chemical_formula_moiety 'C16 H20 Cl2 Mg O10'
_chemical_formula_sum 'C16 H20 Cl2 Mg O10'
_chemical_formula_weight 467.53
_chemical_name_systematic
;
 ?
;
_space_group_IT_number 4
_symmetry_cell_setting monoclinic
_symmetry_space_group_name_Hall 'P 2yb'
_symmetry_space_group_name_H-M 'P 1 21 1'
_atom_sites_solution_hydrogens geom
_atom_sites_solution_primary direct
_atom_sites_solution_secondary difmap
_audit_creation_method SHELXL-97
_audit_update_record
;
2015-07-09 deposited with the CCDC.
2016-07-11 downloaded from the CCDC.
;
_cell_angle_alpha 90.00
_cell_angle_beta 107.443(2)
_cell_angle_gamma 90.00
_cell_formula_units_Z 2
_cell_length_a 5.1840(10)
_cell_length_b 27.263(3)
_cell_length_c 7.4050(10)
_cell_measurement_reflns_used 4279
_cell_measurement_temperature 298(2)
_cell_measurement_theta_max 28.12
_cell_measurement_theta_min 2.88
_cell_volume 998.4(3)
_computing_cell_refinement 'Bruker SMART'
_computing_data_collection 'Bruker SMART'
_computing_data_reduction 'Bruker SAINT'
_computing_molecular_graphics 'Bruker SHELXTL'
_computing_publication_material 'Bruker SHELXTL'
_computing_structure_refinement 'Bruker SHELXTL'
_computing_structure_solution 'Bruker SHELXTL'
_diffrn_ambient_temperature 298(2)
_diffrn_measured_fraction_theta_full 1.000
_diffrn_measured_fraction_theta_max 1.000
_diffrn_measurement_device_type 'CCD area detector'
_diffrn_measurement_method 'phi and omega scans'
_diffrn_radiation_monochromator graphite
_diffrn_radiation_source 'fine-focus sealed tube'
_diffrn_radiation_type MoK\a
_diffrn_radiation_wavelength 0.71073
_diffrn_reflns_av_R_equivalents 0.0365
_diffrn_reflns_av_unetI/netI 0.0455
_diffrn_reflns_limit_h_max 6
_diffrn_reflns_limit_h_min -6
_diffrn_reflns_limit_k_max 27
_diffrn_reflns_limit_k_min -36
_diffrn_reflns_limit_l_max 9
_diffrn_reflns_limit_l_min -9
_diffrn_reflns_number 7017
_diffrn_reflns_theta_full 28.17
_diffrn_reflns_theta_max 28.17
_diffrn_reflns_theta_min 1.49
_exptl_absorpt_coefficient_mu 0.409
_exptl_absorpt_correction_T_max 0.8469
_exptl_absorpt_correction_T_min 0.8216
_exptl_absorpt_correction_type multi-scan
_exptl_absorpt_process_details sadabs
_exptl_crystal_density_diffrn 1.555
_exptl_crystal_density_method 'not measured'
_exptl_crystal_F_000 484
_exptl_crystal_size_max 0.50
_exptl_crystal_size_mid 0.48
_exptl_crystal_size_min 0.42
_refine_diff_density_max 0.301
_refine_diff_density_min -0.368
_refine_diff_density_rms 0.050
_refine_ls_abs_structure_details 'Flack H D (1983), Acta Cryst. A39, 876-881'
_refine_ls_abs_structure_Flack 0.49(6)
_refine_ls_extinction_method none
_refine_ls_goodness_of_fit_ref 1.020
_refine_ls_hydrogen_treatment mixed
_refine_ls_matrix_type full
_refine_ls_number_parameters 262
_refine_ls_number_reflns 3674
_refine_ls_number_restraints 1
_refine_ls_restrained_S_all 1.019
_refine_ls_R_factor_all 0.0359
_refine_ls_R_factor_gt 0.0347
_refine_ls_shift/su_max 0.000
_refine_ls_shift/su_mean 0.000
_refine_ls_structure_factor_coef Fsqd
_refine_ls_weighting_details 'calc w=1/[\s^2^(Fo^2^)+(0.0581P)^2^+0.1683P] where P=(Fo^2^+2Fc^2^)/3'
_refine_ls_weighting_scheme calc
_refine_ls_wR_factor_gt 0.0970
_refine_ls_wR_factor_ref 0.0981
_reflns_number_gt 3546
_reflns_number_total 3674
_reflns_threshold_expression >2sigma(I)
_cod_data_source_file c6ra09589e2.cif
_cod_data_source_block cl36
_cod_depositor_comments
;
The following automatic conversions were performed:

'_symmetry_cell_setting' value 'Monoclinic' changed to 'monoclinic'
according to
/usr/data/users/saulius/crontab/automatic-downloads/rss-feeds/RSC/lib/dictionaries/cif_core.dic
dictionary named 'cif_core.dic' version 2.4.2 from 2011-04-26.

Automatic conversion script
Id: cif_fix_values 4268 2015-11-12 08:31:59Z antanas 
;
_cod_original_sg_symbol_H-M 'P2(1)   '
_cod_database_code 7225897

loop_
_symmetry_equiv_pos_as_xyz
'x, y, z'
'-x, y+1/2, -z'

loop_
_atom_site_label
_atom_site_type_symbol
_atom_site_fract_x
_atom_site_fract_y
_atom_site_fract_z
_atom_site_U_iso_or_equiv
_atom_site_adp_type
_atom_site_occupancy
_atom_site_symmetry_multiplicity
_atom_site_calc_flag
_atom_site_refinement_flags
Mg1 Mg 0.70491(14) 0.12059(3) 0.41393(10) 0.02120(14) Uani 1 1 d .
Cl1 Cl 0.29194(16) 0.29595(3) 0.34408(9) 0.04792(18) Uani 1 1 d .
Cl2 Cl 1.12249(18) -0.05703(3) 0.50059(10) 0.0556(2) Uani 1 1 d .
O1 O 0.8731(3) 0.17177(6) 0.2759(2) 0.0281(3) Uani 1 1 d .
O2 O 0.9893(4) 0.15884(8) 0.0145(2) 0.0353(4) Uani 1 1 d .
O3 O 0.4884(3) 0.23641(6) 0.0910(2) 0.0301(4) Uani 1 1 d .
O4 O 0.5360(3) 0.06902(6) 0.5521(2) 0.0274(3) Uani 1 1 d .
O5 O 0.4200(3) 0.08374(7) 0.8113(2) 0.0351(4) Uani 1 1 d .
O6 O 0.9234(3) 0.00493(6) 0.7433(2) 0.0299(3) Uani 1 1 d .
O1W O 0.9938(3) 0.14073(6) 0.6559(2) 0.0285(3) Uani 1 1 d .
H1WA H 1.1346 0.1165 0.6875 0.034 Uiso 1 1 d R
H1WB H 0.9141 0.1433 0.7571 0.034 Uiso 1 1 d R
O2W O 0.4522(3) 0.17684(6) 0.4543(2) 0.0298(3) Uani 1 1 d .
H2WA H 0.2673 0.1686 0.3903 0.036 Uiso 1 1 d R
H2WB H 0.4978 0.2069 0.4039 0.036 Uiso 1 1 d R
O3W O 0.4148(3) 0.10112(6) 0.1708(2) 0.0288(3) Uani 1 1 d .
H3WA H 0.2997 0.1288 0.1236 0.035 Uiso 1 1 d R
H3WB H 0.4992 0.0909 0.0780 0.035 Uiso 1 1 d R
O4W O 0.9589(3) 0.06368(6) 0.3772(2) 0.0303(3) Uani 1 1 d .
H4WA H 1.1413 0.0755 0.4071 0.036 Uiso 1 1 d R
H4WB H 0.9516 0.0369 0.4598 0.036 Uiso 1 1 d R
C1 C 0.8417(4) 0.17707(8) 0.1017(3) 0.0222(4) Uani 1 1 d .
C2 C 0.6110(4) 0.20773(9) -0.0209(3) 0.0246(4) Uani 1 1 d .
H2A H 0.6790 0.2292 -0.1007 0.029 Uiso 1 1 calc R
H2B H 0.4764 0.1863 -0.1025 0.029 Uiso 1 1 calc R
C3 C 0.2767(5) 0.26519(8) -0.0060(3) 0.0276(4) Uani 1 1 d .
C4 C 0.1597(5) 0.29539(10) 0.0999(3) 0.0318(5) Uani 1 1 d .
C5 C -0.0579(5) 0.32514(11) 0.0142(4) 0.0401(6) Uani 1 1 d .
H5 H -0.1347 0.3446 0.0875 0.048 Uiso 1 1 calc R
C6 C -0.1618(5) 0.32592(11) -0.1812(4) 0.0439(6) Uani 1 1 d .
H6 H -0.3089 0.3458 -0.2398 0.053 Uiso 1 1 calc R
C7 C -0.0457(5) 0.29704(12) -0.2879(4) 0.0418(6) Uani 1 1 d .
H7 H -0.1141 0.2977 -0.4192 0.050 Uiso 1 1 calc R
C8 C 0.1725(5) 0.26683(10) -0.2019(3) 0.0347(5) Uani 1 1 d .
H8 H 0.2492 0.2476 -0.2760 0.042 Uiso 1 1 calc R
C9 C 0.5679(4) 0.06435(8) 0.7263(3) 0.0222(4) Uani 1 1 d .
C10 C 0.7989(4) 0.03489(8) 0.8518(3) 0.0251(4) Uani 1 1 d .
H10A H 0.9326 0.0570 0.9303 0.030 Uiso 1 1 calc R
H10B H 0.7321 0.0142 0.9346 0.030 Uiso 1 1 calc R
C11 C 1.1365(4) -0.02280(8) 0.8468(3) 0.0269(4) Uani 1 1 d .
C12 C 1.2441(5) -0.02117(10) 1.0424(4) 0.0335(5) Uani 1 1 d .
H12 H 1.1677 -0.0007 1.1130 0.040 Uiso 1 1 calc R
C13 C 1.4656(5) -0.05003(12) 1.1325(4) 0.0411(6) Uani 1 1 d .
H13 H 1.5356 -0.0490 1.2637 0.049 Uiso 1 1 calc R
C14 C 1.5839(5) -0.08037(11) 1.0302(4) 0.0419(6) Uani 1 1 d .
H14 H 1.7330 -0.0994 1.0919 0.050 Uiso 1 1 calc R
C15 C 1.4787(5) -0.08207(10) 0.8359(4) 0.0398(6) Uani 1 1 d .
H15 H 1.5577 -0.1021 0.7658 0.048 Uiso 1 1 calc R
C16 C 1.2558(5) -0.05396(9) 0.7453(3) 0.0314(5) Uani 1 1 d .

loop_
_atom_site_aniso_label
_atom_site_aniso_U_11
_atom_site_aniso_U_22
_atom_site_aniso_U_33
_atom_site_aniso_U_23
_atom_site_aniso_U_13
_atom_site_aniso_U_12
Mg1 0.0176(3) 0.0285(3) 0.0179(3) 0.0026(2) 0.00588(19) 0.0027(2)
Cl1 0.0613(4) 0.0477(4) 0.0364(3) -0.0037(3) 0.0172(3) 0.0126(3)
Cl2 0.0625(4) 0.0620(5) 0.0407(3) -0.0117(3) 0.0131(3) 0.0199(4)
O1 0.0261(7) 0.0346(9) 0.0252(7) 0.0066(6) 0.0102(6) 0.0016(6)
O2 0.0320(8) 0.0506(11) 0.0232(7) 0.0040(7) 0.0081(6) 0.0196(8)
O3 0.0270(8) 0.0382(10) 0.0258(7) 0.0033(6) 0.0090(6) 0.0129(7)
O4 0.0248(8) 0.0364(9) 0.0220(7) 0.0056(6) 0.0087(6) 0.0026(7)
O5 0.0317(8) 0.0489(10) 0.0255(7) 0.0027(7) 0.0099(6) 0.0180(8)
O6 0.0268(8) 0.0346(9) 0.0273(7) 0.0020(7) 0.0068(6) 0.0127(7)
O1W 0.0241(7) 0.0376(9) 0.0203(6) -0.0020(6) 0.0012(5) 0.0050(7)
O2W 0.0253(7) 0.0310(9) 0.0344(8) 0.0018(7) 0.0107(6) 0.0050(7)
O3W 0.0250(7) 0.0366(9) 0.0220(6) -0.0010(6) 0.0030(5) 0.0066(7)
O4W 0.0239(7) 0.0326(9) 0.0356(8) 0.0009(7) 0.0106(6) 0.0039(7)
C1 0.0191(9) 0.0244(10) 0.0232(9) 0.0020(8) 0.0066(7) -0.0001(8)
C2 0.0213(9) 0.0305(11) 0.0226(9) 0.0023(8) 0.0075(7) 0.0050(8)
C3 0.0231(10) 0.0280(11) 0.0331(11) 0.0046(9) 0.0106(8) 0.0036(9)
C4 0.0329(11) 0.0269(11) 0.0384(11) 0.0000(10) 0.0148(9) -0.0010(10)
C5 0.0345(13) 0.0313(13) 0.0579(15) 0.0011(11) 0.0189(11) 0.0077(10)
C6 0.0298(12) 0.0398(15) 0.0596(16) 0.0134(12) 0.0096(11) 0.0112(11)
C7 0.0331(12) 0.0503(15) 0.0396(12) 0.0135(12) 0.0076(9) 0.0093(12)
C8 0.0306(12) 0.0436(15) 0.0312(11) 0.0049(10) 0.0112(9) 0.0087(11)
C9 0.0182(9) 0.0246(10) 0.0237(9) 0.0019(7) 0.0060(7) -0.0009(8)
C10 0.0236(10) 0.0283(12) 0.0250(9) 0.0026(8) 0.0096(8) 0.0056(8)
C11 0.0193(9) 0.0272(11) 0.0332(11) 0.0063(9) 0.0064(8) 0.0051(8)
C12 0.0262(11) 0.0399(14) 0.0337(11) 0.0074(10) 0.0081(9) 0.0061(10)
C13 0.0287(12) 0.0506(17) 0.0407(12) 0.0167(12) 0.0055(10) 0.0067(11)
C14 0.0262(11) 0.0381(14) 0.0591(16) 0.0170(12) 0.0096(10) 0.0104(10)
C15 0.0320(12) 0.0292(12) 0.0608(16) 0.0036(11) 0.0180(11) 0.0102(10)
C16 0.0284(11) 0.0290(12) 0.0373(11) 0.0023(10) 0.0104(9) 0.0045(9)

loop_
_atom_type_symbol
_atom_type_description
_atom_type_scat_dispersion_real
_atom_type_scat_dispersion_imag
_atom_type_scat_source
C C 0.0033 0.0016 'International Tables Vol C Tables 4.2.6.8 and 6.1.1.4'
H H 0.0000 0.0000 'International Tables Vol C Tables 4.2.6.8 and 6.1.1.4'
O O 0.0106 0.0060 'International Tables Vol C Tables 4.2.6.8 and 6.1.1.4'
Mg Mg 0.0486 0.0363 'International Tables Vol C Tables 4.2.6.8 and 6.1.1.4'
Cl Cl 0.1484 0.1585 'International Tables Vol C Tables 4.2.6.8 and 6.1.1.4'

loop_
_geom_angle_atom_site_label_1
_geom_angle_atom_site_label_2
_geom_angle_atom_site_label_3
_geom_angle
O1W Mg1 O3W 179.44(9)
O1W Mg1 O1 86.86(7)
O3W Mg1 O1 92.75(7)
O1W Mg1 O4 93.22(7)
O3W Mg1 O4 87.16(7)
O1 Mg1 O4 179.84(8)
O1W Mg1 O2W 90.20(7)
O3W Mg1 O2W 89.39(7)
O1 Mg1 O2W 87.21(7)
O4 Mg1 O2W 92.93(7)
O1W Mg1 O4W 89.37(7)
O3W Mg1 O4W 91.06(7)
O1 Mg1 O4W 93.47(7)
O4 Mg1 O4W 86.39(7)
O2W Mg1 O4W 179.17(8)
C1 O1 Mg1 129.70(15)
C3 O3 C2 116.07(17)
C9 O4 Mg1 128.89(14)
C11 O6 C10 115.22(16)
Mg1 O1W H1WA 109.5
Mg1 O1W H1WB 109.3
H1WA O1W H1WB 109.5
Mg1 O2W H2WA 109.5
Mg1 O2W H2WB 109.5
H2WA O2W H2WB 109.5
Mg1 O3W H3WA 109.3
Mg1 O3W H3WB 109.5
H3WA O3W H3WB 109.5
Mg1 O4W H4WA 109.5
Mg1 O4W H4WB 109.4
H4WA O4W H4WB 109.5
O2 C1 O1 125.1(2)
O2 C1 C2 114.02(17)
O1 C1 C2 120.85(18)
O3 C2 C1 111.38(16)
O3 C2 H2A 109.4
C1 C2 H2A 109.4
O3 C2 H2B 109.4
C1 C2 H2B 109.4
H2A C2 H2B 108.0
O3 C3 C8 124.6(2)
O3 C3 C4 117.4(2)
C8 C3 C4 118.0(2)
C5 C4 C3 121.4(2)
C5 C4 Cl1 119.2(2)
C3 C4 Cl1 119.31(19)
C4 C5 C6 119.9(3)
C4 C5 H5 120.1
C6 C5 H5 120.1
C7 C6 C5 119.4(2)
C7 C6 H6 120.3
C5 C6 H6 120.3
C6 C7 C8 120.9(2)
C6 C7 H7 119.6
C8 C7 H7 119.6
C3 C8 C7 120.4(2)
C3 C8 H8 119.8
C7 C8 H8 119.8
O5 C9 O4 124.34(19)
O5 C9 C10 114.18(17)
O4 C9 C10 121.46(18)
O6 C10 C9 111.55(16)
O6 C10 H10A 109.3
C9 C10 H10A 109.3
O6 C10 H10B 109.3
C9 C10 H10B 109.3
H10A C10 H10B 108.0
O6 C11 C12 124.8(2)
O6 C11 C16 116.6(2)
C12 C11 C16 118.5(2)
C13 C12 C11 120.0(2)
C13 C12 H12 120.0
C11 C12 H12 120.0
C14 C13 C12 121.0(2)
C14 C13 H13 119.5
C12 C13 H13 119.5
C15 C14 C13 119.4(2)
C15 C14 H14 120.3
C13 C14 H14 120.3
C14 C15 C16 120.0(2)
C14 C15 H15 120.0
C16 C15 H15 120.0
C15 C16 C11 121.2(2)
C15 C16 Cl2 119.5(2)
C11 C16 Cl2 119.29(18)

loop_
_geom_bond_atom_site_label_1
_geom_bond_atom_site_label_2
_geom_bond_distance
Mg1 O1W 2.0363(16)
Mg1 O3W 2.0400(17)
Mg1 O1 2.0701(17)
Mg1 O4 2.0804(17)
Mg1 O2W 2.0956(18)
Mg1 O4W 2.1048(18)
Cl1 C4 1.731(3)
Cl2 C16 1.737(3)
O1 C1 1.259(2)
O2 C1 1.243(3)
O3 C3 1.365(3)
O3 C2 1.420(2)
O4 C9 1.257(2)
O5 C9 1.246(3)
O6 C11 1.368(3)
O6 C10 1.428(2)
O1W H1WA 0.9600
O1W H1WB 0.9600
O2W H2WA 0.9600
O2W H2WB 0.9600
O3W H3WA 0.9600
O3W H3WB 0.9600
O4W H4WA 0.9600
O4W H4WB 0.9600
C1 C2 1.517(3)
C2 H2A 0.9700
C2 H2B 0.9700
C3 C8 1.389(3)
C3 C4 1.395(3)
C4 C5 1.380(4)
C5 C6 1.385(4)
C5 H5 0.9300
C6 C7 1.375(4)
C6 H6 0.9300
C7 C8 1.390(4)
C7 H7 0.9300
C8 H8 0.9300
C9 C10 1.509(3)
C10 H10A 0.9700
C10 H10B 0.9700
C11 C12 1.388(3)
C11 C16 1.395(3)
C12 C13 1.387(3)
C12 H12 0.9300
C13 C14 1.383(4)
C13 H13 0.9300
C14 C15 1.378(4)
C14 H14 0.9300
C15 C16 1.381(3)
C15 H15 0.9300

loop_
_geom_hbond_atom_site_label_D
_geom_hbond_atom_site_label_H
_geom_hbond_atom_site_label_A
_geom_hbond_distance_DH
_geom_hbond_distance_HA
_geom_hbond_distance_DA
_geom_hbond_angle_DHA
_geom_hbond_site_symmetry_A
O1W H1WA O5 0.96 1.74 2.664(2) 161.5 1_655
O1W H1WB O2 0.96 1.88 2.707(2) 143.3 1_556
O2W H2WA O1 0.96 1.97 2.898(2) 163.3 1_455
O2W H2WB Cl1 0.96 2.63 3.3906(18) 135.9 .
O2W H2WB O3 0.96 2.44 3.196(2) 135.5 .
O3W H3WA O2 0.96 1.77 2.674(2) 155.6 1_455
O3W H3WB O5 0.96 1.90 2.712(2) 140.4 1_554
O4W H4WA O4 0.96 2.01 2.885(2) 150.0 1_655
O4W H4WA O3W 0.96 2.65 3.336(2) 128.3 1_655
O4W H4WB Cl2 0.96 2.70 3.452(2) 135.9 .
O4W H4WB O6 0.96 2.32 3.201(2) 152.7 .

loop_
_geom_torsion_atom_site_label_1
_geom_torsion_atom_site_label_2
_geom_torsion_atom_site_label_3
_geom_torsion_atom_site_label_4
_geom_torsion
O1W Mg1 O1 C1 164.66(18)
O3W Mg1 O1 C1 -15.75(19)
O4 Mg1 O1 C1 42(40)
O2W Mg1 O1 C1 -105.00(19)
O4W Mg1 O1 C1 75.48(19)
O1W Mg1 O4 C9 15.96(18)
O3W Mg1 O4 C9 -163.64(18)
O1 Mg1 O4 C9 138(100)
O2W Mg1 O4 C9 -74.40(18)
O4W Mg1 O4 C9 105.12(18)
Mg1 O1 C1 O2 -93.2(3)
Mg1 O1 C1 C2 87.0(2)
C3 O3 C2 C1 -179.58(18)
O2 C1 C2 O3 -166.6(2)
O1 C1 C2 O3 13.2(3)
C2 O3 C3 C8 2.0(3)
C2 O3 C3 C4 -177.3(2)
O3 C3 C4 C5 -178.9(2)
C8 C3 C4 C5 1.8(4)
O3 C3 C4 Cl1 1.6(3)
C8 C3 C4 Cl1 -177.7(2)
C3 C4 C5 C6 -1.0(4)
Cl1 C4 C5 C6 178.5(2)
C4 C5 C6 C7 -0.2(4)
C5 C6 C7 C8 0.6(5)
O3 C3 C8 C7 179.4(2)
C4 C3 C8 C7 -1.4(4)
C6 C7 C8 C3 0.2(4)
Mg1 O4 C9 O5 91.9(2)
Mg1 O4 C9 C10 -86.7(2)
C11 O6 C10 C9 179.61(18)
O5 C9 C10 O6 166.92(19)
O4 C9 C10 O6 -14.4(3)
C10 O6 C11 C12 -4.1(3)
C10 O6 C11 C16 177.5(2)
O6 C11 C12 C13 -178.3(2)
C16 C11 C12 C13 0.1(4)
C11 C12 C13 C14 0.6(4)
C12 C13 C14 C15 -0.4(4)
C13 C14 C15 C16 -0.6(4)
C14 C15 C16 C11 1.3(4)
C14 C15 C16 Cl2 -179.2(2)
O6 C11 C16 C15 177.5(2)
C12 C11 C16 C15 -1.1(4)
O6 C11 C16 Cl2 -2.1(3)
C12 C11 C16 Cl2 179.40(19)
